data_7157292
loop_
_publ_author_name
'Chan, Chieh-Kai'
'Lai, Chien-Yu'
'Lo, Wei-Chih'
'Cheng, Yu-Ting'
'Chang, Meng-Yang'
'Wang, Cheng-Chung'

_publ_section_title
;
 p-TsOH-mediated synthesis of substituted 2,4-diaryl-3-sulfonylquinolines
 from functionalized 2-aminobenzophenones and aromatic \b-ketosulfones
 under microwave irradiation.
;
_journal_issue 2
_journal_name_full 'Organic &amp; biomolecular chemistry'
_journal_page_first 305
_journal_page_last 315
_journal_paper_doi 10.1039/c9ob02445j
_journal_volume 18
_journal_year 2020
_chemical_formula_moiety 'C29 H23 N O2 S'
_chemical_formula_sum 'C29 H23 N O2 S'
_chemical_formula_weight 449.54
_space_group_crystal_system monoclinic
_space_group_IT_number 14
_space_group_name_Hall '-P 2ybc'
_space_group_name_H-M_alt 'P 1 21/c 1'
_atom_sites_solution_hydrogens geom
_audit_creation_method SHELXL-2016/6
_audit_update_record
;
2019-07-23 deposited with the CCDC.	2019-12-10 downloaded from the CCDC.
;
_cell_angle_alpha 90
_cell_angle_beta 109.404(2)
_cell_angle_gamma 90
_cell_formula_units_Z 4
_cell_length_a 10.1684(6)
_cell_length_b 15.8049(10)
_cell_length_c 15.0030(12)
_cell_measurement_reflns_used 9925
_cell_measurement_temperature 100.0(2)
_cell_measurement_theta_max 27.1
_cell_measurement_theta_min 2.48
_cell_volume 2274.2(3)
_computing_cell_refinement 'APEX3 v2015.9-0 (Bruker AXS)'
_computing_data_collection 'Bruker Instrument Service v2012.12.0.3'
_computing_data_reduction 'SAINT V8.35A (Bruker AXS Inc., 2015)'
_computing_molecular_graphics 'shelXle (C.B. Huebschle, rev 740)'
_computing_publication_material 'WinGX publication routines (Farrugia, 2014)'
_computing_structure_refinement 'SHELXL-2016/6 (Sheldrick, 2016)'
_computing_structure_solution 'SHELXT 2014/5 (Sheldrick, 2014)'
_diffrn_ambient_temperature 100.0(2)
_diffrn_measured_fraction_theta_full 0.999
_diffrn_measured_fraction_theta_max 0.998
_diffrn_measurement_device_type 'Bruker APEX-II CCD'
_diffrn_measurement_method '\f and \w scans'
_diffrn_radiation_type MoK\a
_diffrn_radiation_wavelength 0.71073
_diffrn_reflns_av_R_equivalents 0.0529
_diffrn_reflns_av_unetI/netI 0.0250
_diffrn_reflns_Laue_measured_fraction_full 0.999
_diffrn_reflns_Laue_measured_fraction_max 0.998
_diffrn_reflns_limit_h_max 13
_diffrn_reflns_limit_h_min -13
_diffrn_reflns_limit_k_max 20
_diffrn_reflns_limit_k_min -20
_diffrn_reflns_limit_l_max 19
_diffrn_reflns_limit_l_min -19
_diffrn_reflns_number 54947
_diffrn_reflns_point_group_measured_fraction_full 0.999
_diffrn_reflns_point_group_measured_fraction_max 0.998
_diffrn_reflns_theta_full 25.242
_diffrn_reflns_theta_max 27.111
_diffrn_reflns_theta_min 1.932
_exptl_absorpt_coefficient_mu 0.170
_exptl_absorpt_correction_T_max 1
_exptl_absorpt_correction_T_min 0.9576
_exptl_absorpt_correction_type numerical
_exptl_absorpt_process_details 'Bruker SADABS, 1996'
_exptl_crystal_colour colourless
_exptl_crystal_density_diffrn 1.313
_exptl_crystal_density_meas ?
_exptl_crystal_density_method 'not measured'
_exptl_crystal_description prism
_exptl_crystal_F_000 944
_exptl_crystal_size_max 0.397
_exptl_crystal_size_mid 0.362
_exptl_crystal_size_min 0.296
_refine_diff_density_max 0.415
_refine_diff_density_min -0.441
_refine_diff_density_rms 0.049
_refine_ls_extinction_method none
_refine_ls_goodness_of_fit_ref 1.024
_refine_ls_hydrogen_treatment constr
_refine_ls_matrix_type full
_refine_ls_number_parameters 300
_refine_ls_number_reflns 5003
_refine_ls_number_restraints 0
_refine_ls_restrained_S_all 1.024
_refine_ls_R_factor_all 0.0448
_refine_ls_R_factor_gt 0.0361
_refine_ls_shift/su_max 0.001
_refine_ls_shift/su_mean 0.000
_refine_ls_structure_factor_coef Fsqd
_refine_ls_weighting_details 'w=1/[\s^2^(Fo^2^)+(0.0362P)^2^+1.7726P] where P=(Fo^2^+2Fc^2^)/3'
_refine_ls_weighting_scheme calc
_refine_ls_wR_factor_gt 0.0869
_refine_ls_wR_factor_ref 0.0937
_reflns_Friedel_coverage 0.000
_reflns_number_gt 4308
_reflns_number_total 5003
_reflns_threshold_expression 'I > 2\s(I)'
_cod_data_source_file c9ob02445j2.cif
_cod_data_source_block i17677
_cod_depositor_comments
;
The following automatic conversions were performed:

data item '_exptl_crystal_density_meas' value 'none' was changed to
'?' -- the value is perceived as not measured.

Automatic conversion script
Id: cif_fix_values 7556 2019-12-06 15:28:31Z antanas 

 Adding full bibliography for 7157286--7157292.cif.
;
_cod_original_sg_symbol_H-M 'P 21/c'
_cod_database_code 7157292
_shelx_shelxl_version_number 2016/6
_shelx_space_group_comment
;
The symmetry employed for this shelxl refinement is uniquely defined
by the following loop, which should always be used as a source of
symmetry information in preference to the above space-group names.
They are only intended as comments.
;
_shelx_estimated_absorpt_t_min 0.936
_shelx_estimated_absorpt_t_max 0.952

loop_
_space_group_symop_operation_xyz
'x, y, z'
'-x, y+1/2, -z+1/2'
'-x, -y, -z'
'x, -y-1/2, z-1/2'

loop_
_atom_site_label
_atom_site_type_symbol
_atom_site_fract_x
_atom_site_fract_y
_atom_site_fract_z
_atom_site_U_iso_or_equiv
_atom_site_adp_type
_atom_site_occupancy
_atom_site_site_symmetry_order
_atom_site_calc_flag
_atom_site_refinement_flags_posn
_atom_site_refinement_flags_adp
S1 S 0.20759(4) 0.39707(2) 0.71211(2) 0.01439(9) Uani 1 1 d . .
O1 O 0.09087(11) 0.45030(6) 0.66318(8) 0.0205(2) Uani 1 1 d . .
O2 O 0.26716(12) 0.40402(7) 0.81308(7) 0.0222(2) Uani 1 1 d . .
N1 N 0.58473(12) 0.45690(8) 0.69566(8) 0.0165(3) Uani 1 1 d . .
C1 C 0.47172(15) 0.45649(9) 0.72027(10) 0.0153(3) Uani 1 1 d . .
C2 C 0.34586(14) 0.41426(9) 0.66444(10) 0.0141(3) Uani 1 1 d . .
C3 C 0.33578(15) 0.38157(9) 0.57656(10) 0.0142(3) Uani 1 1 d . .
C4 C 0.45774(16) 0.35645(10) 0.45887(10) 0.0192(3) Uani 1 1 d . .
H4 H 0.375259 0.333574 0.414834 0.023 Uiso 1 1 calc R U
C5 C 0.57733(16) 0.36084(10) 0.43623(11) 0.0223(3) Uani 1 1 d . .
H5 H 0.577252 0.340881 0.376482 0.027 Uiso 1 1 calc R U
C6 C 0.70080(16) 0.39474(10) 0.50077(11) 0.0222(3) Uani 1 1 d . .
H6 H 0.783182 0.397102 0.484242 0.027 Uiso 1 1 calc R U
C7 C 0.70272(15) 0.42423(10) 0.58693(11) 0.0203(3) Uani 1 1 d . .
H7 H 0.786317 0.446759 0.630060 0.024 Uiso 1 1 calc R U
C8 C 0.58013(15) 0.42117(9) 0.61186(10) 0.0158(3) Uani 1 1 d . .
C9 C 0.45660(15) 0.38599(9) 0.54802(10) 0.0152(3) Uani 1 1 d . .
C10 C 0.48615(15) 0.50790(9) 0.80659(10) 0.0164(3) Uani 1 1 d . .
C11 C 0.60330(16) 0.49728(10) 0.88699(10) 0.0191(3) Uani 1 1 d . .
H11 H 0.670128 0.455026 0.887797 0.023 Uiso 1 1 calc R U
C12 C 0.62271(16) 0.54804(10) 0.96568(11) 0.0222(3) Uani 1 1 d . .
H12 H 0.701286 0.539464 1.020857 0.027 Uiso 1 1 calc R U
C13 C 0.52740(17) 0.61136(10) 0.96387(11) 0.0238(3) Uani 1 1 d . .
H13 H 0.540303 0.645874 1.017955 0.029 Uiso 1 1 calc R U
C14 C 0.41336(17) 0.62427(10) 0.88313(11) 0.0233(3) Uani 1 1 d . .
H14 H 0.349776 0.668840 0.881171 0.028 Uiso 1 1 calc R U
C15 C 0.39192(16) 0.57210(10) 0.80506(11) 0.0197(3) Uani 1 1 d . .
H15 H 0.312482 0.580319 0.750348 0.024 Uiso 1 1 calc R U
C16 C 0.15689(15) 0.29044(9) 0.68812(10) 0.0141(3) Uani 1 1 d . .
C17 C 0.25306(15) 0.22672(9) 0.72767(10) 0.0177(3) Uani 1 1 d . .
H17 H 0.346612 0.240453 0.763684 0.021 Uiso 1 1 calc R U
C18 C 0.21068(16) 0.14298(10) 0.71387(11) 0.0205(3) Uani 1 1 d . .
H18 H 0.276123 0.099178 0.739996 0.025 Uiso 1 1 calc R U
C19 C 0.07312(17) 0.12224(10) 0.66209(11) 0.0211(3) Uani 1 1 d . .
C20 C -0.02086(16) 0.18723(10) 0.62387(11) 0.0206(3) Uani 1 1 d . .
H20 H -0.114777 0.173725 0.588484 0.025 Uiso 1 1 calc R U
C21 C 0.01982(15) 0.27146(9) 0.63637(10) 0.0176(3) Uani 1 1 d . .
H21 H -0.045299 0.315331 0.609868 0.021 Uiso 1 1 calc R U
C22 C 0.0279(2) 0.03094(11) 0.64802(13) 0.0325(4) Uani 1 1 d . .
H22A H -0.024637 0.021030 0.581135 0.049 Uiso 1 1 calc R U
H22B H -0.031415 0.018179 0.686146 0.049 Uiso 1 1 calc R U
H22C H 0.110242 -0.005738 0.667617 0.049 Uiso 1 1 calc R U
C23 C 0.20754(14) 0.34150(9) 0.51027(9) 0.0141(3) Uani 1 1 d . .
C24 C 0.20514(15) 0.25457(9) 0.49371(10) 0.0175(3) Uani 1 1 d . .
H24 H 0.284074 0.221126 0.526369 0.021 Uiso 1 1 calc R U
C25 C 0.08911(16) 0.21653(9) 0.43026(10) 0.0187(3) Uani 1 1 d . .
H25 H 0.088854 0.157097 0.420763 0.022 Uiso 1 1 calc R U
C26 C -0.02731(15) 0.26400(10) 0.38010(10) 0.0179(3) Uani 1 1 d . .
C27 C -0.02217(15) 0.35136(9) 0.39455(10) 0.0175(3) Uani 1 1 d . .
H27 H -0.099189 0.385137 0.359350 0.021 Uiso 1 1 calc R U
C28 C 0.09292(15) 0.39008(9) 0.45920(10) 0.0158(3) Uani 1 1 d . .
H28 H 0.093455 0.449543 0.468562 0.019 Uiso 1 1 calc R U
C29 C -0.15563(17) 0.22187(11) 0.31361(12) 0.0264(4) Uani 1 1 d . .
H29A H -0.207983 0.262703 0.265813 0.040 Uiso 1 1 calc R U
H29B H -0.214452 0.201626 0.349333 0.040 Uiso 1 1 calc R U
H29C H -0.127819 0.173908 0.282479 0.040 Uiso 1 1 calc R U

loop_
_atom_site_aniso_label
_atom_site_aniso_U_11
_atom_site_aniso_U_22
_atom_site_aniso_U_33
_atom_site_aniso_U_23
_atom_site_aniso_U_13
_atom_site_aniso_U_12
S1 0.01648(18) 0.01416(17) 0.01441(17) -0.00125(12) 0.00763(13) -0.00079(13)
O1 0.0200(5) 0.0160(5) 0.0283(6) 0.0012(4) 0.0118(5) 0.0037(4)
O2 0.0276(6) 0.0257(6) 0.0155(5) -0.0044(4) 0.0101(4) -0.0080(5)
N1 0.0163(6) 0.0177(6) 0.0151(6) 0.0014(5) 0.0046(5) 0.0001(5)
C1 0.0171(7) 0.0146(7) 0.0139(7) 0.0026(5) 0.0045(5) 0.0006(5)
C2 0.0146(7) 0.0143(6) 0.0144(7) 0.0021(5) 0.0062(5) 0.0016(5)
C3 0.0158(7) 0.0127(6) 0.0137(7) 0.0025(5) 0.0045(5) 0.0027(5)
C4 0.0202(7) 0.0226(8) 0.0149(7) 0.0003(6) 0.0060(6) 0.0024(6)
C5 0.0255(8) 0.0265(8) 0.0178(7) 0.0017(6) 0.0112(6) 0.0042(6)
C6 0.0193(7) 0.0265(8) 0.0247(8) 0.0045(6) 0.0126(6) 0.0046(6)
C7 0.0157(7) 0.0230(8) 0.0221(8) 0.0030(6) 0.0064(6) 0.0019(6)
C8 0.0168(7) 0.0152(7) 0.0157(7) 0.0033(5) 0.0057(6) 0.0029(5)
C9 0.0159(7) 0.0158(7) 0.0143(7) 0.0023(5) 0.0054(5) 0.0032(5)
C10 0.0177(7) 0.0168(7) 0.0158(7) -0.0009(5) 0.0069(6) -0.0056(5)
C11 0.0192(7) 0.0214(7) 0.0169(7) 0.0003(6) 0.0060(6) -0.0037(6)
C12 0.0225(8) 0.0278(8) 0.0158(7) -0.0017(6) 0.0055(6) -0.0107(6)
C13 0.0311(9) 0.0237(8) 0.0206(8) -0.0078(6) 0.0139(7) -0.0141(7)
C14 0.0276(8) 0.0196(7) 0.0268(8) -0.0039(6) 0.0147(7) -0.0041(6)
C15 0.0195(7) 0.0204(7) 0.0189(7) -0.0011(6) 0.0061(6) -0.0026(6)
C16 0.0169(7) 0.0147(6) 0.0127(6) 0.0002(5) 0.0075(5) -0.0012(5)
C17 0.0179(7) 0.0192(7) 0.0152(7) 0.0026(6) 0.0044(6) 0.0018(6)
C18 0.0264(8) 0.0170(7) 0.0193(7) 0.0044(6) 0.0092(6) 0.0042(6)
C19 0.0289(8) 0.0184(7) 0.0204(7) -0.0008(6) 0.0142(6) -0.0039(6)
C20 0.0178(7) 0.0238(8) 0.0214(8) -0.0025(6) 0.0081(6) -0.0053(6)
C21 0.0157(7) 0.0200(7) 0.0179(7) 0.0016(6) 0.0065(6) 0.0021(6)
C22 0.0429(11) 0.0202(8) 0.0384(10) -0.0022(7) 0.0188(9) -0.0087(7)
C23 0.0152(7) 0.0172(7) 0.0118(6) -0.0009(5) 0.0071(5) -0.0002(5)
C24 0.0185(7) 0.0178(7) 0.0170(7) 0.0000(6) 0.0073(6) 0.0040(6)
C25 0.0246(8) 0.0149(7) 0.0190(7) -0.0032(6) 0.0103(6) -0.0003(6)
C26 0.0189(7) 0.0215(7) 0.0144(7) -0.0018(6) 0.0068(6) -0.0033(6)
C27 0.0166(7) 0.0196(7) 0.0161(7) 0.0028(6) 0.0050(6) 0.0024(6)
C28 0.0181(7) 0.0148(7) 0.0157(7) 0.0005(5) 0.0071(6) 0.0010(5)
C29 0.0251(8) 0.0264(8) 0.0248(8) -0.0036(7) 0.0042(7) -0.0070(7)

loop_
_atom_type_symbol
_atom_type_description
_atom_type_scat_dispersion_real
_atom_type_scat_dispersion_imag
_atom_type_scat_source
C C 0.0033 0.0016 'International Tables Vol C Tables 4.2.6.8 and 6.1.1.4'
H H 0.0000 0.0000 'International Tables Vol C Tables 4.2.6.8 and 6.1.1.4'
N N 0.0061 0.0033 'International Tables Vol C Tables 4.2.6.8 and 6.1.1.4'
O O 0.0106 0.0060 'International Tables Vol C Tables 4.2.6.8 and 6.1.1.4'
S S 0.1246 0.1234 'International Tables Vol C Tables 4.2.6.8 and 6.1.1.4'

loop_
_geom_angle_atom_site_label_1
_geom_angle_atom_site_label_2
_geom_angle_atom_site_label_3
_geom_angle
O2 S1 O1 118.68(7)
O2 S1 C16 106.28(7)
O1 S1 C16 108.56(7)
O2 S1 C2 107.25(7)
O1 S1 C2 109.26(6)
C16 S1 C2 106.11(7)
C1 N1 C8 119.31(12)
N1 C1 C2 121.89(13)
N1 C1 C10 113.35(12)
C2 C1 C10 124.66(13)
C3 C2 C1 119.74(13)
C3 C2 S1 120.08(11)
C1 C2 S1 120.02(10)
C2 C3 C9 117.80(13)
C2 C3 C23 124.29(13)
C9 C3 C23 117.91(12)
C5 C4 C9 120.20(14)
C5 C4 H4 119.9
C9 C4 H4 119.9
C4 C5 C6 120.66(14)
C4 C5 H5 119.7
C6 C5 H5 119.7
C7 C6 C5 120.50(14)
C7 C6 H6 119.7
C5 C6 H6 119.7
C6 C7 C8 120.02(14)
C6 C7 H7 120.0
C8 C7 H7 120.0
N1 C8 C9 122.47(13)
N1 C8 C7 117.73(13)
C9 C8 C7 119.72(13)
C8 C9 C4 118.89(13)
C8 C9 C3 118.28(13)
C4 C9 C3 122.84(13)
C15 C10 C11 119.19(14)
C15 C10 C1 120.91(13)
C11 C10 C1 119.58(13)
C12 C11 C10 120.38(15)
C12 C11 H11 119.8
C10 C11 H11 119.8
C11 C12 C13 120.00(15)
C11 C12 H12 120.0
C13 C12 H12 120.0
C14 C13 C12 119.98(14)
C14 C13 H13 120.0
C12 C13 H13 120.0
C13 C14 C15 120.07(15)
C13 C14 H14 120.0
C15 C14 H14 120.0
C14 C15 C10 120.32(14)
C14 C15 H15 119.8
C10 C15 H15 119.8
C21 C16 C17 121.07(13)
C21 C16 S1 119.54(11)
C17 C16 S1 119.21(11)
C18 C17 C16 119.19(14)
C18 C17 H17 120.4
C16 C17 H17 120.4
C17 C18 C19 120.81(14)
C17 C18 H18 119.6
C19 C18 H18 119.6
C20 C19 C18 118.74(14)
C20 C19 C22 120.88(15)
C18 C19 C22 120.38(15)
C21 C20 C19 121.31(14)
C21 C20 H20 119.3
C19 C20 H20 119.3
C16 C21 C20 118.88(14)
C16 C21 H21 120.6
C20 C21 H21 120.6
C19 C22 H22A 109.5
C19 C22 H22B 109.5
H22A C22 H22B 109.5
C19 C22 H22C 109.5
H22A C22 H22C 109.5
H22B C22 H22C 109.5
C28 C23 C24 118.87(13)
C28 C23 C3 121.23(12)
C24 C23 C3 119.75(13)
C25 C24 C23 120.74(14)
C25 C24 H24 119.6
C23 C24 H24 119.6
C24 C25 C26 121.02(14)
C24 C25 H25 119.5
C26 C25 H25 119.5
C25 C26 C27 117.89(14)
C25 C26 C29 120.85(14)
C27 C26 C29 121.25(14)
C28 C27 C26 121.57(14)
C28 C27 H27 119.2
C26 C27 H27 119.2
C27 C28 C23 119.85(13)
C27 C28 H28 120.1
C23 C28 H28 120.1
C26 C29 H29A 109.5
C26 C29 H29B 109.5
H29A C29 H29B 109.5
C26 C29 H29C 109.5
H29A C29 H29C 109.5
H29B C29 H29C 109.5

loop_
_geom_bond_atom_site_label_1
_geom_bond_atom_site_label_2
_geom_bond_distance
S1 O2 1.4367(11)
S1 O1 1.4410(11)
S1 C16 1.7641(14)
S1 C2 1.7972(14)
N1 C1 1.3186(19)
N1 C8 1.3648(18)
C1 C2 1.440(2)
C1 C10 1.494(2)
C2 C3 1.3877(19)
C3 C9 1.431(2)
C3 C23 1.4929(19)
C4 C5 1.369(2)
C4 C9 1.420(2)
C4 H4 0.9500
C5 C6 1.412(2)
C5 H5 0.9500
C6 C7 1.368(2)
C6 H6 0.9500
C7 C8 1.416(2)
C7 H7 0.9500
C8 C9 1.416(2)
C10 C15 1.390(2)
C10 C11 1.395(2)
C11 C12 1.386(2)
C11 H11 0.9500
C12 C13 1.387(2)
C12 H12 0.9500
C13 C14 1.386(2)
C13 H13 0.9500
C14 C15 1.389(2)
C14 H14 0.9500
C15 H15 0.9500
C16 C21 1.384(2)
C16 C17 1.392(2)
C17 C18 1.386(2)
C17 H17 0.9500
C18 C19 1.395(2)
C18 H18 0.9500
C19 C20 1.390(2)
C19 C22 1.508(2)
C20 C21 1.388(2)
C20 H20 0.9500
C21 H21 0.9500
C22 H22A 0.9800
C22 H22B 0.9800
C22 H22C 0.9800
C23 C28 1.394(2)
C23 C24 1.395(2)
C24 C25 1.383(2)
C24 H24 0.9500
C25 C26 1.392(2)
C25 H25 0.9500
C26 C27 1.396(2)
C26 C29 1.509(2)
C27 C28 1.389(2)
C27 H27 0.9500
C28 H28 0.9500
C29 H29A 0.9800
C29 H29B 0.9800
C29 H29C 0.9800
